data_4333580
loop_
_publ_author_name
'Ganna A. Senchyk'
'Andrey B. Lysenko'
'Harald Krautscheid'
'Eduard B. Rusanov'
'Alexander N. Chernega'
'Karl W. Kr\"amer'
'Shi-Xia Liu'
'Silvio Decurtins'
'Konstantin V. Domasevitch'

_publ_contact_author
;
        Konstantin V. Domasevitch
        Inorganic Chemistry Department
        Kiev Shevchenko University
        Volodimirska Str. 64
        01033 Kiev
        Ukraine
;
_publ_contact_author_email dk@univ.kiev.ua
_publ_contact_author_fax +380(44)296-2467
_publ_section_title
;
 Functionalized Adamantane Tectons Used in the Design of Mixed-Ligand
 Copper(II) 1,2,4-Triazolyl/Carboxylate Metal-Organic Frameworks
;
_journal_name_full 'Inorganic Chemistry'
_journal_page_first 863
_journal_page_last 872
_journal_paper_doi 10.1021/ic3020157
_journal_volume 52
_journal_year 2013
_chemical_formula_sum 'C56 H74 Cu4 N12 O23'
_chemical_formula_weight 1537.43
_chemical_name_systematic
;
Bis(\m~3~-hydroxido)-bis(1-Carboxy-3,5,7-
adamantanetricarboxylato)-1,3-bi(1,2,4-triazol-4-yl)adamantane 
diaquatetracopper(II) Trihydrate
;
_space_group_IT_number 2
_space_group_name_Hall '-P 1'
_symmetry_cell_setting triclinic
_symmetry_Int_Tables_number 2
_symmetry_space_group_name_Hall '-P 1'
_symmetry_space_group_name_H-M 'P -1'
_atom_sites_solution_hydrogens geom
_atom_sites_solution_primary direct
_atom_sites_solution_secondary difmap
_audit_creation_method SHELXL-97
_cell_angle_alpha 93.417(2)
_cell_angle_beta 97.951(2)
_cell_angle_gamma 109.364(2)
_cell_formula_units_Z 2
_cell_length_a 11.3853(4)
_cell_length_b 12.0558(4)
_cell_length_c 23.4951(9)
_cell_measurement_reflns_used 28483
_cell_measurement_temperature 296(2)
_cell_measurement_theta_max 26.44
_cell_measurement_theta_min 1.76
_cell_volume 2993.98(19)
_computing_cell_refinement 'SAINT-NT (Bruker, 1999)'
_computing_data_collection 'SMART-NT (Bruker, 1998)'
_computing_data_reduction 'SAINT-NT (Bruker, 1999)'
_computing_molecular_graphics 'Diamond 2.1e (Brandenburg, 1999)'
_computing_publication_material 'WinGX 1.70.01 (Farrugia, 1999)'
_computing_structure_refinement 'SHELXL-97 (Sheldrick, 2008)'
_computing_structure_solution 'SHELXS-97 (Sheldrick, 2008)'
_diffrn_ambient_temperature 296(2)
_diffrn_measured_fraction_theta_full 0.989
_diffrn_measured_fraction_theta_max 0.989
_diffrn_measurement_device_type 'Bruker APEXII area-detector diffractometer'
_diffrn_measurement_method '\w scans'
_diffrn_radiation_monochromator graphite
_diffrn_radiation_source 'fine-focus sealed tube'
_diffrn_radiation_type MoK\a
_diffrn_radiation_wavelength 0.71073
_diffrn_reflns_av_R_equivalents 0.0485
_diffrn_reflns_av_sigmaI/netI 0.0812
_diffrn_reflns_limit_h_max 11
_diffrn_reflns_limit_h_min -14
_diffrn_reflns_limit_k_max 15
_diffrn_reflns_limit_k_min -14
_diffrn_reflns_limit_l_max 29
_diffrn_reflns_limit_l_min -25
_diffrn_reflns_number 28483
_diffrn_reflns_theta_full 26.44
_diffrn_reflns_theta_max 26.44
_diffrn_reflns_theta_min 1.76
_diffrn_standards_decay_% 0
_exptl_absorpt_coefficient_mu 1.496
_exptl_absorpt_correction_T_max 0.9156
_exptl_absorpt_correction_T_min 0.7541
_exptl_absorpt_correction_type empirical
_exptl_absorpt_process_details 'SADABS (Sheldrick, 1996)'
_exptl_crystal_colour green-blue
_exptl_crystal_density_diffrn 1.705
_exptl_crystal_description prism
_exptl_crystal_F_000 1588
_exptl_crystal_size_max 0.20
_exptl_crystal_size_mid 0.10
_exptl_crystal_size_min 0.06
_refine_diff_density_max 1.072
_refine_diff_density_min -0.529
_refine_diff_density_rms 0.102
_refine_ls_extinction_method none
_refine_ls_goodness_of_fit_ref 1.016
_refine_ls_hydrogen_treatment constr
_refine_ls_matrix_type full
_refine_ls_number_parameters 855
_refine_ls_number_reflns 12182
_refine_ls_number_restraints 0
_refine_ls_restrained_S_all 1.016
_refine_ls_R_factor_all 0.0876
_refine_ls_R_factor_gt 0.0492
_refine_ls_shift/su_max 0.001
_refine_ls_shift/su_mean 0.000
_refine_ls_structure_factor_coef Fsqd
_refine_ls_weighting_details 'calc w=1/[\s^2^(Fo^2^)+(0.0500P)^2^+0.0000P] where P=(Fo^2^+2Fc^2^)/3'
_refine_ls_weighting_scheme calc
_refine_ls_wR_factor_gt 0.1080
_refine_ls_wR_factor_ref 0.1197
_reflns_number_gt 8073
_reflns_number_total 12182
_reflns_threshold_expression >2sigma(I)
_cod_data_source_file ic3020157_si_002_1.cif
_cod_data_source_block (2)
_cod_depositor_comments
;
The following automatic conversions were performed:

data name '_iucr_refine_instruction_details' was replaced with
'_iucr_refine_instructions_details' as specified in the replacement
file 'data/replacement-values/replacement_tags.lst'.

Automatic conversion script
Id: cif_correct_tags 9268 2022-04-12 08:56:07Z antanas 
;
_cod_original_cell_volume 2993.97(18)
_cod_database_code 4333580

loop_
_symmetry_equiv_pos_as_xyz
'x, y, z'
'-x, -y, -z'

loop_
_atom_site_label
_atom_site_type_symbol
_atom_site_fract_x
_atom_site_fract_y
_atom_site_fract_z
_atom_site_U_iso_or_equiv
_atom_site_adp_type
_atom_site_occupancy
_atom_site_symmetry_multiplicity
_atom_site_calc_flag
_atom_site_refinement_flags
Cu1 Cu 0.69818(4) 0.53854(4) 0.81149(2) 0.01625(12) Uani 1 1 d .
Cu2 Cu 0.98617(4) 0.71439(4) 0.79644(2) 0.01674(12) Uani 1 1 d .
Cu3 Cu 0.80408(4) 0.48850(4) 0.70630(2) 0.01650(12) Uani 1 1 d .
Cu4 Cu 0.51908(4) 0.29339(4) 0.70951(2) 0.01698(12) Uani 1 1 d .
O1 O 0.8115(2) 0.6247(2) 0.76102(10) 0.0153(6) Uani 1 1 d .
H1W H 0.7744 0.6766 0.7404 0.023 Uiso 1 1 calc R
O2 O 0.6828(2) 0.4005(2) 0.75392(10) 0.0138(6) Uani 1 1 d .
H2W H 0.7220 0.3503 0.7749 0.021 Uiso 1 1 calc R
O3 O 0.6820(2) 0.6872(2) 0.84476(11) 0.0205(6) Uani 1 1 d .
O4 O 0.5190(3) 0.6291(2) 0.77344(12) 0.0277(7) Uani 1 1 d .
O5 O 0.5283(2) 1.1751(2) 0.75847(11) 0.0226(6) Uani 1 1 d .
O6 O 0.5613(3) 1.0422(3) 0.69763(12) 0.0320(7) Uani 1 1 d .
O7 O 0.1688(2) 0.7732(2) 0.81670(11) 0.0210(6) Uani 1 1 d .
O8 O 0.2007(3) 0.8781(3) 0.90176(12) 0.0423(9) Uani 1 1 d .
O9 O 0.6996(3) 1.0046(3) 0.99757(12) 0.0348(8) Uani 1 1 d .
H3W H 0.7318 1.0485 1.0278 0.052 Uiso 1 1 calc R
O10 O 0.7380(4) 1.1721(3) 0.95989(16) 0.0883(16) Uani 1 1 d .
O11 O 0.8413(2) 0.3479(2) 0.68218(11) 0.0213(6) Uani 1 1 d .
O12 O 0.8410(3) 0.2759(3) 0.76775(12) 0.0327(8) Uani 1 1 d .
O13 O 1.3105(2) 0.3065(2) 0.74621(12) 0.0307(7) Uani 1 1 d .
O14 O 1.3417(2) 0.2010(2) 0.67434(11) 0.0240(7) Uani 1 1 d .
O15 O 0.9983(2) -0.1579(2) 0.74971(14) 0.0333(8) Uani 1 1 d .
O16 O 0.7943(2) -0.1873(2) 0.71991(13) 0.0294(7) Uani 1 1 d .
O17 O 0.7897(3) -0.0362(3) 0.52705(13) 0.0508(10) Uani 1 1 d .
H4W H 0.7639 -0.0441 0.4922 0.076 Uiso 1 1 calc R
O18 O 0.9482(3) 0.1112(3) 0.50442(13) 0.0414(8) Uani 1 1 d .
N1 N 0.8783(3) 0.5129(3) 0.86079(14) 0.0221(8) Uani 1 1 d .
N2 N 0.9826(3) 0.5738(3) 0.83717(15) 0.0242(8) Uani 1 1 d .
N3 N 1.0264(3) 0.4368(3) 0.88363(14) 0.0210(8) Uani 1 1 d .
N4 N 1.5856(3) 0.4420(3) 0.86134(14) 0.0209(8) Uani 1 1 d .
N5 N 1.6234(3) 0.3772(3) 0.90133(16) 0.0334(10) Uani 1 1 d .
N6 N 1.4254(3) 0.3604(3) 0.90367(14) 0.0200(8) Uani 1 1 d .
N7 N 0.6306(3) 0.5004(3) 0.65001(15) 0.0257(8) Uani 1 1 d .
N8 N 0.5192(3) 0.4249(3) 0.66283(14) 0.0207(8) Uani 1 1 d .
N9 N 0.4762(3) 0.5639(3) 0.61879(14) 0.0216(8) Uani 1 1 d .
N10 N -0.0711(3) 0.5826(3) 0.65959(15) 0.0262(8) Uani 1 1 d .
N11 N -0.1081(3) 0.6478(3) 0.61924(17) 0.0351(10) Uani 1 1 d .
N12 N 0.0850(3) 0.6527(3) 0.61229(15) 0.0258(8) Uani 1 1 d .
C1 C 0.9067(3) 0.4321(4) 0.88785(17) 0.0226(9) Uani 1 1 d .
H1 H 0.8525 0.3782 0.9075 0.027 Uiso 1 1 calc R
C2 C 1.0685(4) 0.5260(4) 0.85119(18) 0.0266(10) Uani 1 1 d .
H2 H 1.1479 0.5502 0.8403 0.032 Uiso 1 1 calc R
C3 C 1.4684(4) 0.4299(4) 0.86314(17) 0.0218(9) Uani 1 1 d .
H3 H 1.4210 0.4645 0.8396 0.026 Uiso 1 1 calc R
C4 C 1.5256(4) 0.3293(4) 0.9252(2) 0.0358(12) Uani 1 1 d .
H4 H 1.5241 0.2792 0.9539 0.043 Uiso 1 1 calc R
C5 C 1.0937(3) 0.3611(4) 0.91043(17) 0.0213(9) Uani 1 1 d .
C6 C 1.2256(3) 0.3977(3) 0.89342(16) 0.0186(9) Uani 1 1 d .
H6A H 1.2180 0.3871 0.8517 0.022 Uiso 1 1 calc R
H6B H 1.2714 0.4806 0.9068 0.022 Uiso 1 1 calc R
C7 C 1.2972(3) 0.3224(4) 0.92041(17) 0.0193(9) Uani 1 1 d .
C8 C 1.3100(4) 0.3393(4) 0.98576(18) 0.0305(11) Uani 1 1 d .
H8A H 1.3571 0.4215 1.0001 0.037 Uiso 1 1 calc R
H8B H 1.3558 0.2912 1.0029 0.037 Uiso 1 1 calc R
C9 C 1.1774(4) 0.3031(5) 1.00292(19) 0.0366(12) Uani 1 1 d .
H9 H 1.1852 0.3142 1.0451 0.044 Uiso 1 1 calc R
C10 C 1.1060(4) 0.3798(4) 0.97565(17) 0.0307(11) Uani 1 1 d .
H10A H 1.0228 0.3582 0.9865 0.037 Uiso 1 1 calc R
H10B H 1.1515 0.4625 0.9895 0.037 Uiso 1 1 calc R
C11 C 1.0223(4) 0.2319(4) 0.8877(2) 0.0306(11) Uani 1 1 d .
H11A H 1.0152 0.2212 0.8459 0.037 Uiso 1 1 calc R
H11B H 0.9379 0.2080 0.8972 0.037 Uiso 1 1 calc R
C12 C 1.0937(4) 0.1561(4) 0.9152(2) 0.0359(12) Uani 1 1 d .
H12 H 1.0474 0.0726 0.9011 0.043 Uiso 1 1 calc R
C13 C 1.2268(4) 0.1928(4) 0.8978(2) 0.0304(11) Uani 1 1 d .
H13A H 1.2727 0.1441 0.9142 0.037 Uiso 1 1 calc R
H13B H 1.2193 0.1819 0.8560 0.037 Uiso 1 1 calc R
C14 C 1.1053(4) 0.1730(4) 0.9805(2) 0.0433(14) Uani 1 1 d .
H14A H 1.1498 0.1241 0.9979 0.052 Uiso 1 1 calc R
H14B H 1.0219 0.1491 0.9912 0.052 Uiso 1 1 calc R
C15 C 0.6016(4) 0.5819(4) 0.62379(19) 0.0312(11) Uani 1 1 d .
H15 H 0.6593 0.6447 0.6102 0.037 Uiso 1 1 calc R
C16 C 0.4304(4) 0.4649(4) 0.64388(19) 0.0266(10) Uani 1 1 d .
H16 H 0.3460 0.4296 0.6472 0.032 Uiso 1 1 calc R
C17 C 0.0448(4) 0.5886(4) 0.65502(19) 0.0287(11) Uani 1 1 d .
H17 H 0.0921 0.5534 0.6782 0.034 Uiso 1 1 calc R
C18 C -0.0130(4) 0.6888(4) 0.5922(2) 0.0364(12) Uani 1 1 d .
H18 H -0.0120 0.7370 0.5627 0.044 Uiso 1 1 calc R
C19 C 0.4057(4) 0.6368(4) 0.59203(17) 0.0209(9) Uani 1 1 d .
C20 C 0.2811(3) 0.6084(4) 0.61586(17) 0.0222(9) Uani 1 1 d .
H20A H 0.2317 0.5250 0.6062 0.027 Uiso 1 1 calc R
H20B H 0.2986 0.6257 0.6576 0.027 Uiso 1 1 calc R
C21 C 0.2072(3) 0.6827(4) 0.58962(17) 0.0210(9) Uani 1 1 d .
C22 C 0.2837(4) 0.8139(4) 0.60627(19) 0.0289(10) Uani 1 1 d .
H22A H 0.3009 0.8319 0.6480 0.035 Uiso 1 1 calc R
H22B H 0.2362 0.8616 0.5902 0.035 Uiso 1 1 calc R
C23 C 0.4077(4) 0.8423(4) 0.58270(19) 0.0288(10) Uani 1 1 d .
H23 H 0.4570 0.9266 0.5929 0.035 Uiso 1 1 calc R
C24 C 0.4838(4) 0.7694(4) 0.60820(19) 0.0267(10) Uani 1 1 d .
H24A H 0.5037 0.7876 0.6499 0.032 Uiso 1 1 calc R
H24B H 0.5625 0.7883 0.5931 0.032 Uiso 1 1 calc R
C25 C 0.1780(4) 0.6525(4) 0.52402(17) 0.0287(10) Uani 1 1 d .
H25A H 0.1283 0.6975 0.5070 0.034 Uiso 1 1 calc R
H25B H 0.1293 0.5690 0.5142 0.034 Uiso 1 1 calc R
C26 C 0.3028(4) 0.6825(4) 0.49981(18) 0.0302(11) Uani 1 1 d .
H26 H 0.2852 0.6651 0.4576 0.036 Uiso 1 1 calc R
C27 C 0.3785(4) 0.6075(4) 0.52664(17) 0.0272(10) Uani 1 1 d .
H27A H 0.3302 0.5240 0.5165 0.033 Uiso 1 1 calc R
H27B H 0.4572 0.6247 0.5117 0.033 Uiso 1 1 calc R
C28 C 0.3801(4) 0.8142(4) 0.5172(2) 0.0350(12) Uani 1 1 d .
H28A H 0.4590 0.8337 0.5023 0.042 Uiso 1 1 calc R
H28B H 0.3335 0.8619 0.5004 0.042 Uiso 1 1 calc R
C29 C 0.5867(4) 0.7020(3) 0.81450(17) 0.0188(9) Uani 1 1 d .
C30 C 0.5435(3) 1.0773(3) 0.74500(18) 0.0197(9) Uani 1 1 d .
C31 C 0.2395(3) 0.8422(3) 0.85962(17) 0.0172(9) Uani 1 1 d .
C32 C 0.6878(4) 1.0678(4) 0.95538(18) 0.0232(9) Uani 1 1 d .
C33 C 0.5552(3) 0.8121(3) 0.83063(16) 0.0135(8) Uani 1 1 d .
C34 C 0.5687(3) 0.8893(3) 0.78005(16) 0.0166(8) Uani 1 1 d .
H34A H 0.6548 0.9133 0.7726 0.020 Uiso 1 1 calc R
H34B H 0.5132 0.8438 0.7453 0.020 Uiso 1 1 calc R
C35 C 0.5349(3) 0.9986(3) 0.79500(15) 0.0135(8) Uani 1 1 d .
C36 C 0.3971(3) 0.9598(3) 0.80527(16) 0.0157(8) Uani 1 1 d .
H36A H 0.3750 1.0291 0.8143 0.019 Uiso 1 1 calc R
H36B H 0.3413 0.9153 0.7704 0.019 Uiso 1 1 calc R
C37 C 0.3798(3) 0.8830(3) 0.85522(15) 0.0126(8) Uani 1 1 d .
C38 C 0.4176(3) 0.7745(3) 0.84068(16) 0.0165(8) Uani 1 1 d .
H38A H 0.4073 0.7257 0.8722 0.020 Uiso 1 1 calc R
H38B H 0.3623 0.7276 0.8062 0.020 Uiso 1 1 calc R
C39 C 0.6429(3) 0.8858(3) 0.88538(17) 0.0176(9) Uani 1 1 d .
H39A H 0.7299 0.9107 0.8791 0.021 Uiso 1 1 calc R
H39B H 0.6356 0.8380 0.9174 0.021 Uiso 1 1 calc R
C40 C 0.6068(3) 0.9954(3) 0.90026(16) 0.0151(8) Uani 1 1 d .
C41 C 0.6214(3) 1.0713(3) 0.84953(16) 0.0160(8) Uani 1 1 d .
H41A H 0.5996 1.1409 0.8586 0.019 Uiso 1 1 calc R
H41B H 0.7084 1.0973 0.8433 0.019 Uiso 1 1 calc R
C42 C 0.4677(3) 0.9550(3) 0.91003(16) 0.0169(8) Uani 1 1 d .
H42A H 0.4580 0.9071 0.9420 0.020 Uiso 1 1 calc R
H42B H 0.4452 1.0238 0.9199 0.020 Uiso 1 1 calc R
C43 C 0.8589(3) 0.2749(3) 0.71734(17) 0.0168(9) Uani 1 1 d .
C44 C 1.2680(3) 0.2310(3) 0.70363(17) 0.0179(9) Uani 1 1 d .
C45 C 0.9081(4) -0.1284(3) 0.72519(17) 0.0193(9) Uani 1 1 d .
C46 C 0.8988(4) 0.0528(4) 0.53983(18) 0.0236(9) Uani 1 1 d .
C47 C 0.9137(3) 0.1853(3) 0.69273(16) 0.0160(8) Uani 1 1 d .
C48 C 1.0574(3) 0.2479(3) 0.70692(17) 0.0164(8) Uani 1 1 d .
H48A H 1.0805 0.3213 0.6894 0.020 Uiso 1 1 calc R
H48B H 1.0831 0.2670 0.7485 0.020 Uiso 1 1 calc R
C49 C 1.1263(3) 0.1697(3) 0.68459(16) 0.0162(8) Uani 1 1 d .
C50 C 1.0902(3) 0.0535(3) 0.71316(17) 0.0187(9) Uani 1 1 d .
H50A H 1.1332 0.0029 0.6990 0.022 Uiso 1 1 calc R
H50B H 1.1165 0.0710 0.7547 0.022 Uiso 1 1 calc R
C51 C 0.9477(3) -0.0100(3) 0.69907(17) 0.0166(8) Uani 1 1 d .
C52 C 0.8780(3) 0.0690(3) 0.72074(17) 0.0159(8) Uani 1 1 d .
H52A H 0.9002 0.0863 0.7625 0.019 Uiso 1 1 calc R
H52B H 0.7876 0.0279 0.7111 0.019 Uiso 1 1 calc R
C53 C 0.8741(3) 0.1565(3) 0.62711(16) 0.0188(9) Uani 1 1 d .
H53A H 0.8954 0.2290 0.6089 0.023 Uiso 1 1 calc R
H53B H 0.7835 0.1163 0.6177 0.023 Uiso 1 1 calc R
C54 C 0.9432(3) 0.0760(3) 0.60424(16) 0.0168(8) Uani 1 1 d .
C55 C 0.9085(3) -0.0389(3) 0.63331(16) 0.0194(9) Uani 1 1 d .
H55A H 0.8182 -0.0808 0.6238 0.023 Uiso 1 1 calc R
H55B H 0.9511 -0.0897 0.6190 0.023 Uiso 1 1 calc R
C56 C 1.0869(3) 0.1401(3) 0.61911(16) 0.0194(9) Uani 1 1 d .
H56A H 1.1302 0.0900 0.6048 0.023 Uiso 1 1 calc R
H56B H 1.1103 0.2123 0.6006 0.023 Uiso 1 1 calc R
O1W O 0.9418(3) 0.8195(4) 0.86929(16) 0.0755(13) Uani 1 1 d .
H5W H 1.0010 0.8231 0.8965 0.113 Uiso 1 1 d R
H6W H 0.8731 0.7718 0.8766 0.113 Uiso 1 1 d R
O2W O 0.5881(2) 0.2060(3) 0.62824(12) 0.0313(7) Uani 1 1 d .
H7W H 0.5819 0.1394 0.6401 0.047 Uiso 1 1 d R
H8W H 0.6659 0.2477 0.6322 0.047 Uiso 1 1 d R
O3W O 0.2585(2) 0.5170(2) 0.75327(12) 0.0371(8) Uani 1 1 d .
H9W H 0.3346 0.5602 0.7533 0.056 Uiso 1 1 d R
H10W H 0.2525 0.4449 0.7477 0.056 Uiso 1 1 d R
O4W O 0.6503(3) -0.1151(4) 0.42988(15) 0.0852(16) Uani 1 1 d .
H11W H 0.6688 -0.1574 0.4048 0.128 Uiso 1 1 d R
H12W H 0.5708 -0.1412 0.4287 0.128 Uiso 1 1 d R
O5W O 0.7337(8) -0.3035(8) 0.4884(4) 0.083(3) Uiso 0.50 1 d P
H13W H 0.7330 -0.2333 0.4882 0.124 Uiso 0.50 1 d PR
H14W H 0.7732 -0.3094 0.5209 0.124 Uiso 0.50 1 d PR
O6W O 0.7515(10) 1.3369(10) 1.0398(5) 0.127(4) Uiso 0.50 1 d P
H15W H 0.7424 1.3002 1.0050 0.191 Uiso 0.50 1 d PR
H16W H 0.7679 1.2841 1.0626 0.191 Uiso 0.50 1 d PR

loop_
_atom_site_aniso_label
_atom_site_aniso_U_11
_atom_site_aniso_U_22
_atom_site_aniso_U_33
_atom_site_aniso_U_23
_atom_site_aniso_U_13
_atom_site_aniso_U_12
Cu1 0.0133(3) 0.0130(2) 0.0247(3) 0.0046(2) 0.0080(2) 0.00519(19)
Cu2 0.0099(3) 0.0143(2) 0.0252(3) 0.0049(2) 0.0022(2) 0.00281(19)
Cu3 0.0133(3) 0.0126(2) 0.0263(3) 0.0052(2) 0.0092(2) 0.00515(19)
Cu4 0.0107(3) 0.0146(2) 0.0251(3) 0.0064(2) 0.0030(2) 0.00297(19)
O1 0.0121(14) 0.0127(13) 0.0219(15) 0.0048(12) 0.0044(11) 0.0043(11)
O2 0.0113(13) 0.0124(13) 0.0190(14) 0.0057(11) 0.0014(11) 0.0056(11)
O3 0.0174(15) 0.0196(15) 0.0277(16) 0.0019(13) 0.0033(12) 0.0107(12)
O4 0.0252(17) 0.0212(16) 0.0373(18) -0.0052(14) 0.0021(14) 0.0116(13)
O5 0.0273(16) 0.0145(14) 0.0274(16) 0.0087(13) 0.0052(13) 0.0076(12)
O6 0.048(2) 0.0316(18) 0.0240(17) 0.0078(14) 0.0134(15) 0.0197(15)
O7 0.0099(14) 0.0214(15) 0.0271(16) -0.0046(13) -0.0001(12) 0.0019(12)
O8 0.0154(17) 0.076(3) 0.0277(18) -0.0165(17) 0.0048(13) 0.0092(16)
O9 0.048(2) 0.0369(19) 0.0178(16) -0.0007(15) -0.0029(14) 0.0162(16)
O10 0.146(4) 0.027(2) 0.049(3) -0.0052(19) -0.042(3) -0.001(2)
O11 0.0250(16) 0.0182(14) 0.0293(16) 0.0110(13) 0.0134(13) 0.0140(12)
O12 0.048(2) 0.042(2) 0.0245(18) 0.0088(15) 0.0109(15) 0.0343(17)
O13 0.0175(16) 0.0280(17) 0.0394(19) -0.0095(15) 0.0006(13) 0.0024(13)
O14 0.0107(14) 0.0285(16) 0.0300(17) -0.0004(14) 0.0069(12) 0.0025(12)
O15 0.0152(16) 0.0207(16) 0.061(2) 0.0209(16) -0.0008(14) 0.0021(13)
O16 0.0111(16) 0.0194(15) 0.057(2) 0.0171(15) 0.0060(14) 0.0020(12)
O17 0.049(2) 0.059(2) 0.0271(19) -0.0044(17) -0.0080(16) 0.0021(19)
O18 0.049(2) 0.049(2) 0.0271(18) 0.0096(17) 0.0061(16) 0.0161(17)
N1 0.0115(18) 0.0264(19) 0.030(2) 0.0108(17) 0.0055(15) 0.0070(15)
N2 0.0092(18) 0.029(2) 0.036(2) 0.0176(17) 0.0048(15) 0.0057(15)
N3 0.0119(18) 0.029(2) 0.027(2) 0.0141(17) 0.0057(14) 0.0098(15)
N4 0.0192(19) 0.0208(18) 0.027(2) 0.0045(16) 0.0090(15) 0.0096(15)
N5 0.024(2) 0.043(2) 0.048(3) 0.028(2) 0.0168(18) 0.0229(18)
N6 0.0152(18) 0.0227(18) 0.027(2) 0.0114(16) 0.0076(15) 0.0094(15)
N7 0.0132(18) 0.032(2) 0.036(2) 0.0196(18) 0.0088(16) 0.0088(16)
N8 0.0126(18) 0.0204(18) 0.029(2) 0.0071(16) 0.0016(15) 0.0050(14)
N9 0.0114(18) 0.0277(19) 0.029(2) 0.0119(17) 0.0038(15) 0.0101(15)
N10 0.021(2) 0.0231(19) 0.040(2) 0.0114(18) 0.0171(17) 0.0094(16)
N11 0.027(2) 0.040(2) 0.051(3) 0.024(2) 0.0202(19) 0.0213(19)
N12 0.021(2) 0.030(2) 0.036(2) 0.0182(18) 0.0171(16) 0.0134(16)
C1 0.014(2) 0.031(2) 0.028(2) 0.011(2) 0.0096(18) 0.0101(18)
C2 0.011(2) 0.033(3) 0.039(3) 0.022(2) 0.0068(19) 0.0073(19)
C3 0.017(2) 0.031(2) 0.024(2) 0.012(2) 0.0075(18) 0.0131(18)
C4 0.025(3) 0.044(3) 0.050(3) 0.032(3) 0.013(2) 0.019(2)
C5 0.015(2) 0.026(2) 0.027(2) 0.015(2) 0.0060(17) 0.0096(18)
C6 0.018(2) 0.022(2) 0.018(2) 0.0068(18) 0.0027(17) 0.0083(17)
C7 0.010(2) 0.027(2) 0.023(2) 0.0102(19) 0.0077(17) 0.0063(17)
C8 0.020(2) 0.050(3) 0.031(3) 0.020(2) 0.0073(19) 0.020(2)
C9 0.030(3) 0.073(4) 0.026(3) 0.029(3) 0.016(2) 0.034(3)
C10 0.026(3) 0.053(3) 0.027(3) 0.018(2) 0.015(2) 0.025(2)
C11 0.017(2) 0.030(3) 0.043(3) 0.012(2) 0.004(2) 0.0046(19)
C12 0.023(3) 0.020(2) 0.064(4) 0.015(2) 0.010(2) 0.0032(19)
C13 0.020(2) 0.028(2) 0.048(3) 0.013(2) 0.009(2) 0.0116(19)
C14 0.030(3) 0.054(3) 0.060(4) 0.042(3) 0.021(3) 0.022(2)
C15 0.016(2) 0.040(3) 0.043(3) 0.027(2) 0.010(2) 0.011(2)
C16 0.013(2) 0.027(2) 0.041(3) 0.017(2) 0.0058(19) 0.0052(18)
C17 0.022(2) 0.033(3) 0.039(3) 0.019(2) 0.016(2) 0.012(2)
C18 0.031(3) 0.047(3) 0.049(3) 0.030(3) 0.022(2) 0.027(2)
C19 0.016(2) 0.025(2) 0.028(2) 0.0127(19) 0.0057(17) 0.0137(18)
C20 0.016(2) 0.029(2) 0.026(2) 0.014(2) 0.0083(18) 0.0099(18)
C21 0.013(2) 0.027(2) 0.028(2) 0.015(2) 0.0105(17) 0.0087(17)
C22 0.024(2) 0.030(3) 0.039(3) 0.011(2) 0.012(2) 0.014(2)
C23 0.025(2) 0.018(2) 0.046(3) 0.009(2) 0.011(2) 0.0078(19)
C24 0.019(2) 0.030(2) 0.031(3) 0.007(2) 0.0046(19) 0.0073(19)
C25 0.021(2) 0.040(3) 0.028(3) 0.010(2) 0.0061(19) 0.014(2)
C26 0.033(3) 0.046(3) 0.021(2) 0.013(2) 0.008(2) 0.023(2)
C27 0.027(2) 0.035(3) 0.028(3) 0.011(2) 0.0097(19) 0.018(2)
C28 0.033(3) 0.043(3) 0.046(3) 0.034(3) 0.026(2) 0.024(2)
C29 0.017(2) 0.016(2) 0.027(2) 0.0064(19) 0.0141(18) 0.0046(17)
C30 0.0027(19) 0.016(2) 0.037(3) 0.0043(19) 0.0005(17) -0.0006(15)
C31 0.015(2) 0.015(2) 0.024(2) 0.0080(18) 0.0032(17) 0.0067(17)
C32 0.022(2) 0.020(2) 0.025(2) -0.0029(19) -0.0022(18) 0.0069(18)
C33 0.011(2) 0.0117(19) 0.019(2) 0.0019(16) 0.0010(15) 0.0057(15)
C34 0.016(2) 0.015(2) 0.020(2) 0.0033(17) 0.0071(16) 0.0047(16)
C35 0.013(2) 0.0125(19) 0.015(2) 0.0061(16) 0.0020(15) 0.0028(15)
C36 0.013(2) 0.018(2) 0.018(2) 0.0047(17) 0.0031(16) 0.0081(16)
C37 0.0076(19) 0.0133(19) 0.017(2) 0.0029(16) 0.0020(15) 0.0032(15)
C38 0.018(2) 0.0130(19) 0.018(2) 0.0006(17) 0.0030(16) 0.0043(16)
C39 0.015(2) 0.015(2) 0.025(2) 0.0000(17) 0.0015(17) 0.0079(16)
C40 0.012(2) 0.0125(19) 0.021(2) -0.0010(17) 0.0018(16) 0.0052(15)
C41 0.011(2) 0.0126(19) 0.023(2) 0.0047(17) 0.0034(16) 0.0021(15)
C42 0.018(2) 0.017(2) 0.020(2) 0.0012(17) 0.0065(17) 0.0087(17)
C43 0.010(2) 0.016(2) 0.025(2) 0.0025(18) 0.0025(17) 0.0059(16)
C44 0.015(2) 0.014(2) 0.025(2) 0.0072(18) 0.0058(17) 0.0021(16)
C45 0.021(2) 0.014(2) 0.025(2) 0.0029(18) 0.0052(18) 0.0093(18)
C46 0.022(2) 0.025(2) 0.025(2) 0.000(2) 0.0039(19) 0.0103(19)
C47 0.013(2) 0.015(2) 0.022(2) 0.0009(17) 0.0055(16) 0.0064(16)
C48 0.015(2) 0.0113(19) 0.024(2) 0.0068(17) 0.0059(17) 0.0045(16)
C49 0.009(2) 0.0143(19) 0.025(2) 0.0042(17) 0.0052(16) 0.0028(16)
C50 0.015(2) 0.018(2) 0.024(2) 0.0062(18) 0.0026(17) 0.0058(17)
C51 0.009(2) 0.015(2) 0.026(2) 0.0063(18) 0.0031(16) 0.0039(16)
C52 0.009(2) 0.0140(19) 0.025(2) 0.0045(17) 0.0046(16) 0.0045(15)
C53 0.017(2) 0.014(2) 0.027(2) 0.0036(18) 0.0031(17) 0.0085(17)
C54 0.015(2) 0.018(2) 0.017(2) 0.0004(17) 0.0022(16) 0.0055(16)
C55 0.014(2) 0.0107(19) 0.031(2) -0.0002(18) 0.0006(17) 0.0035(16)
C56 0.019(2) 0.018(2) 0.024(2) 0.0044(18) 0.0088(17) 0.0088(17)
O1W 0.033(2) 0.102(3) 0.073(3) -0.043(2) 0.0121(19) 0.007(2)
O2W 0.0215(17) 0.0342(18) 0.0375(19) 0.0088(15) 0.0036(13) 0.0086(14)
O3W 0.0305(19) 0.0238(17) 0.054(2) 0.0008(16) 0.0072(16) 0.0056(14)
O4W 0.025(2) 0.173(5) 0.044(2) -0.042(3) -0.0018(17) 0.028(2)

loop_
_atom_type_symbol
_atom_type_description
_atom_type_scat_dispersion_real
_atom_type_scat_dispersion_imag
_atom_type_scat_source
C C 0.0033 0.0016 'International Tables Vol C Tables 4.2.6.8 and 6.1.1.4'
H H 0.0000 0.0000 'International Tables Vol C Tables 4.2.6.8 and 6.1.1.4'
N N 0.0061 0.0033 'International Tables Vol C Tables 4.2.6.8 and 6.1.1.4'
O O 0.0106 0.0060 'International Tables Vol C Tables 4.2.6.8 and 6.1.1.4'
Cu Cu 0.3201 1.2651 'International Tables Vol C Tables 4.2.6.8 and 6.1.1.4'

loop_
_geom_angle_atom_site_label_1
_geom_angle_atom_site_label_2
_geom_angle_atom_site_label_3
_geom_angle
_geom_angle_site_symmetry_1
_geom_angle_site_symmetry_3
O1 Cu1 O3 91.44(10) . .
O1 Cu1 N4 176.39(12) . 1_455
O3 Cu1 N4 92.11(12) . 1_455
O1 Cu1 O2 81.30(10) . .
O3 Cu1 O2 160.70(10) . .
N4 Cu1 O2 95.50(11) 1_455 .
O1 Cu1 N1 84.80(10) . .
O3 Cu1 N1 109.73(11) . .
N4 Cu1 N1 93.41(12) 1_455 .
O2 Cu1 N1 87.52(11) . .
O1 Cu1 Cu3 40.91(7) . .
O3 Cu1 Cu3 130.58(8) . .
N4 Cu1 Cu3 135.81(9) 1_455 .
O2 Cu1 Cu3 40.46(6) . .
N1 Cu1 Cu3 83.18(8) . .
O15 Cu2 O7 88.90(11) 1_565 1_655
O15 Cu2 O1 93.69(11) 1_565 .
O7 Cu2 O1 164.14(11) 1_655 .
O15 Cu2 N2 172.77(14) 1_565 .
O7 Cu2 N2 88.78(12) 1_655 .
O1 Cu2 N2 86.73(12) . .
O15 Cu2 O1W 89.78(15) 1_565 .
O7 Cu2 O1W 98.57(12) 1_655 .
O1 Cu2 O1W 97.09(11) . .
N2 Cu2 O1W 97.34(15) . .
O11 Cu3 O2 92.13(10) . .
O11 Cu3 O1 155.56(11) . .
O2 Cu3 O1 81.76(10) . .
O11 Cu3 N10 89.36(12) . 1_655
O2 Cu3 N10 178.23(13) . 1_655
O1 Cu3 N10 96.49(12) . 1_655
O11 Cu3 N7 112.09(12) . .
O2 Cu3 N7 84.54(10) . .
O1 Cu3 N7 90.97(12) . .
N10 Cu3 N7 95.78(13) 1_655 .
O11 Cu3 Cu1 128.66(8) . .
O2 Cu3 Cu1 41.85(7) . .
O1 Cu3 Cu1 39.97(7) . .
N10 Cu3 Cu1 136.38(10) 1_655 .
N7 Cu3 Cu1 88.89(9) . .
O5 Cu4 N8 175.82(13) 1_545 .
O5 Cu4 O2 88.79(11) 1_545 .
N8 Cu4 O2 87.18(11) . .
O5 Cu4 O14 92.28(11) 1_545 1_455
N8 Cu4 O14 91.49(12) . 1_455
O2 Cu4 O14 169.74(10) . 1_455
Cu2 O1 Cu1 117.34(12) . .
Cu2 O1 Cu3 110.61(11) . .
Cu1 O1 Cu3 99.12(10) . .
Cu2 O1 H1W 109.7 . .
Cu1 O1 H1W 109.7 . .
Cu3 O1 H1W 109.7 . .
Cu3 O2 Cu4 114.79(12) . .
Cu3 O2 Cu1 97.69(10) . .
Cu4 O2 Cu1 123.21(11) . .
Cu3 O2 H2W 106.6 . .
Cu4 O2 H2W 106.6 . .
Cu1 O2 H2W 106.6 . .
C29 O3 Cu1 108.0(2) . .
C30 O5 Cu4 127.8(3) . 1_565
C31 O7 Cu2 130.0(2) . 1_455
C32 O9 H3W 109.5 . .
C43 O11 Cu3 123.0(2) . .
C44 O14 Cu4 108.7(2) . 1_655
C45 O15 Cu2 127.2(3) . 1_545
C46 O17 H4W 109.5 . .
C1 N1 N2 106.8(3) . .
C1 N1 Cu1 137.8(3) . .
N2 N1 Cu1 109.8(2) . .
C2 N2 N1 107.2(3) . .
C2 N2 Cu2 131.9(3) . .
N1 N2 Cu2 120.8(2) . .
C2 N3 C1 104.3(3) . .
C2 N3 C5 129.0(3) . .
C1 N3 C5 126.7(3) . .
C3 N4 N5 108.4(3) . .
C3 N4 Cu1 127.9(3) . 1_655
N5 N4 Cu1 123.7(2) . 1_655
C4 N5 N4 105.2(3) . .
C3 N6 C4 103.5(3) . .
C3 N6 C7 128.8(3) . .
C4 N6 C7 127.7(3) . .
C15 N7 N8 106.0(3) . .
C15 N7 Cu3 136.0(3) . .
N8 N7 Cu3 112.9(2) . .
C16 N8 N7 107.6(3) . .
C16 N8 Cu4 131.6(3) . .
N7 N8 Cu4 120.6(2) . .
C16 N9 C15 103.9(3) . .
C16 N9 C19 127.9(3) . .
C15 N9 C19 128.2(3) . .
C17 N10 N11 107.9(3) . .
C17 N10 Cu3 132.3(3) . 1_455
N11 N10 Cu3 119.5(2) . 1_455
C18 N11 N10 105.6(3) . .
C17 N12 C18 103.9(3) . .
C17 N12 C21 130.8(3) . .
C18 N12 C21 125.2(3) . .
N1 C1 N3 111.0(3) . .
N1 C1 H1 124.5 . .
N3 C1 H1 124.5 . .
N2 C2 N3 110.7(3) . .
N2 C2 H2 124.6 . .
N3 C2 H2 124.6 . .
N4 C3 N6 110.5(3) . .
N4 C3 H3 124.7 . .
N6 C3 H3 124.7 . .
N5 C4 N6 112.4(4) . .
N5 C4 H4 123.8 . .
N6 C4 H4 123.8 . .
N3 C5 C10 109.5(3) . .
N3 C5 C11 109.8(3) . .
C10 C5 C11 110.8(3) . .
N3 C5 C6 108.2(3) . .
C10 C5 C6 109.6(3) . .
C11 C5 C6 108.9(3) . .
C7 C6 C5 109.5(3) . .
C7 C6 H6A 109.8 . .
C5 C6 H6A 109.8 . .
C7 C6 H6B 109.8 . .
C5 C6 H6B 109.8 . .
H6A C6 H6B 108.2 . .
N6 C7 C8 109.5(3) . .
N6 C7 C6 108.4(3) . .
C8 C7 C6 109.9(3) . .
N6 C7 C13 109.4(3) . .
C8 C7 C13 110.1(3) . .
C6 C7 C13 109.4(3) . .
C7 C8 C9 109.5(3) . .
C7 C8 H8A 109.8 . .
C9 C8 H8A 109.8 . .
C7 C8 H8B 109.8 . .
C9 C8 H8B 109.8 . .
H8A C8 H8B 108.2 . .
C14 C9 C10 109.4(4) . .
C14 C9 C8 108.9(4) . .
C10 C9 C8 109.3(3) . .
C14 C9 H9 109.7 . .
C10 C9 H9 109.7 . .
C8 C9 H9 109.7 . .
C5 C10 C9 109.1(3) . .
C5 C10 H10A 109.9 . .
C9 C10 H10A 109.9 . .
C5 C10 H10B 109.9 . .
C9 C10 H10B 109.9 . .
H10A C10 H10B 108.3 . .
C5 C11 C12 108.9(3) . .
C5 C11 H11A 109.9 . .
C12 C11 H11A 109.9 . .
C5 C11 H11B 109.9 . .
C12 C11 H11B 109.9 . .
H11A C11 H11B 108.3 . .
C14 C12 C11 109.9(4) . .
C14 C12 C13 110.1(4) . .
C11 C12 C13 109.1(3) . .
C14 C12 H12 109.2 . .
C11 C12 H12 109.2 . .
C13 C12 H12 109.2 . .
C7 C13 C12 108.3(3) . .
C7 C13 H13A 110.0 . .
C12 C13 H13A 110.0 . .
C7 C13 H13B 110.0 . .
C12 C13 H13B 110.0 . .
H13A C13 H13B 108.4 . .
C12 C14 C9 109.6(3) . .
C12 C14 H14A 109.7 . .
C9 C14 H14A 109.7 . .
C12 C14 H14B 109.7 . .
C9 C14 H14B 109.7 . .
H14A C14 H14B 108.2 . .
N7 C15 N9 111.4(4) . .
N7 C15 H15 124.3 . .
N9 C15 H15 124.3 . .
N8 C16 N9 111.1(3) . .
N8 C16 H16 124.4 . .
N9 C16 H16 124.4 . .
N10 C17 N12 110.5(4) . .
N10 C17 H17 124.7 . .
N12 C17 H17 124.7 . .
N11 C18 N12 112.0(4) . .
N11 C18 H18 124.0 . .
N12 C18 H18 124.0 . .
N9 C19 C27 110.0(3) . .
N9 C19 C20 108.0(3) . .
C27 C19 C20 109.9(3) . .
N9 C19 C24 109.8(3) . .
C27 C19 C24 109.8(3) . .
C20 C19 C24 109.3(3) . .
C21 C20 C19 109.2(3) . .
C21 C20 H20A 109.8 . .
C19 C20 H20A 109.8 . .
C21 C20 H20B 109.8 . .
C19 C20 H20B 109.8 . .
H20A C20 H20B 108.3 . .
N12 C21 C20 108.7(3) . .
N12 C21 C25 108.6(3) . .
C20 C21 C25 109.2(3) . .
N12 C21 C22 109.7(3) . .
C20 C21 C22 109.7(3) . .
C25 C21 C22 110.9(3) . .
C21 C22 C23 108.7(3) . .
C21 C22 H22A 109.9 . .
C23 C22 H22A 109.9 . .
C21 C22 H22B 109.9 . .
C23 C22 H22B 109.9 . .
H22A C22 H22B 108.3 . .
C24 C23 C28 108.9(4) . .
C24 C23 C22 110.5(3) . .
C28 C23 C22 109.7(4) . .
C24 C23 H23 109.3 . .
C28 C23 H23 109.3 . .
C22 C23 H23 109.3 . .
C23 C24 C19 109.0(3) . .
C23 C24 H24A 109.9 . .
C19 C24 H24A 109.9 . .
C23 C24 H24B 109.9 . .
C19 C24 H24B 109.9 . .
H24A C24 H24B 108.3 . .
C21 C25 C26 109.4(3) . .
C21 C25 H25A 109.8 . .
C26 C25 H25A 109.8 . .
C21 C25 H25B 109.8 . .
C26 C25 H25B 109.8 . .
H25A C25 H25B 108.2 . .
C28 C26 C25 109.0(4) . .
C28 C26 C27 109.0(4) . .
C25 C26 C27 108.6(3) . .
C28 C26 H26 110.1 . .
C25 C26 H26 110.1 . .
C27 C26 H26 110.1 . .
C19 C27 C26 109.1(3) . .
C19 C27 H27A 109.9 . .
C26 C27 H27A 109.9 . .
C19 C27 H27B 109.9 . .
C26 C27 H27B 109.9 . .
H27A C27 H27B 108.3 . .
C23 C28 C26 110.6(3) . .
C23 C28 H28A 109.5 . .
C26 C28 H28A 109.5 . .
C23 C28 H28B 109.5 . .
C26 C28 H28B 109.5 . .
H28A C28 H28B 108.1 . .
O4 C29 O3 122.2(4) . .
O4 C29 C33 119.5(3) . .
O3 C29 C33 118.3(3) . .
O6 C30 O5 126.6(4) . .
O6 C30 C35 120.1(3) . .
O5 C30 C35 113.2(3) . .
O8 C31 O7 124.2(4) . .
O8 C31 C37 121.7(4) . .
O7 C31 C37 114.0(3) . .
O10 C32 O9 122.7(4) . .
O10 C32 C40 123.6(4) . .
O9 C32 C40 113.7(3) . .
C29 C33 C38 109.2(3) . .
C29 C33 C39 111.6(3) . .
C38 C33 C39 109.4(3) . .
C29 C33 C34 109.3(3) . .
C38 C33 C34 108.3(3) . .
C39 C33 C34 109.0(3) . .
C35 C34 C33 109.9(3) . .
C35 C34 H34A 109.7 . .
C33 C34 H34A 109.7 . .
C35 C34 H34B 109.7 . .
C33 C34 H34B 109.7 . .
H34A C34 H34B 108.2 . .
C41 C35 C34 110.4(3) . .
C41 C35 C36 109.1(3) . .
C34 C35 C36 109.3(3) . .
C41 C35 C30 109.4(3) . .
C34 C35 C30 112.0(3) . .
C36 C35 C30 106.5(3) . .
C37 C36 C35 110.4(3) . .
C37 C36 H36A 109.6 . .
C35 C36 H36A 109.6 . .
C37 C36 H36B 109.6 . .
C35 C36 H36B 109.6 . .
H36A C36 H36B 108.1 . .
C31 C37 C36 106.7(3) . .
C31 C37 C42 114.4(3) . .
C36 C37 C42 108.8(3) . .
C31 C37 C38 109.5(3) . .
C36 C37 C38 108.9(3) . .
C42 C37 C38 108.4(3) . .
C33 C38 C37 111.2(3) . .
C33 C38 H38A 109.4 . .
C37 C38 H38A 109.4 . .
C33 C38 H38B 109.4 . .
C37 C38 H38B 109.4 . .
H38A C38 H38B 108.0 . .
C33 C39 C40 109.7(3) . .
C33 C39 H39A 109.7 . .
C40 C39 H39A 109.7 . .
C33 C39 H39B 109.7 . .
C40 C39 H39B 109.7 . .
H39A C39 H39B 108.2 . .
C32 C40 C41 110.2(3) . .
C32 C40 C39 111.4(3) . .
C41 C40 C39 109.1(3) . .
C32 C40 C42 107.4(3) . .
C41 C40 C42 109.3(3) . .
C39 C40 C42 109.5(3) . .
C35 C41 C40 109.5(3) . .
C35 C41 H41A 109.8 . .
C40 C41 H41A 109.8 . .
C35 C41 H41B 109.8 . .
C40 C41 H41B 109.8 . .
H41A C41 H41B 108.2 . .
C37 C42 C40 110.2(3) . .
C37 C42 H42A 109.6 . .
C40 C42 H42A 109.6 . .
C37 C42 H42B 109.6 . .
C40 C42 H42B 109.6 . .
H42A C42 H42B 108.1 . .
O12 C43 O11 125.5(3) . .
O12 C43 C47 119.9(3) . .
O11 C43 C47 114.5(3) . .
O13 C44 O14 121.1(4) . .
O13 C44 C49 121.1(3) . .
O14 C44 C49 117.8(3) . .
O16 C45 O15 125.6(4) . .
O16 C45 C51 118.9(3) . .
O15 C45 C51 115.5(3) . .
O18 C46 O17 123.3(4) . .
O18 C46 C54 125.8(4) . .
O17 C46 C54 110.7(4) . .
C53 C47 C48 109.1(3) . .
C53 C47 C43 112.0(3) . .
C48 C47 C43 104.6(3) . .
C53 C47 C52 108.8(3) . .
C48 C47 C52 109.1(3) . .
C43 C47 C52 113.1(3) . .
C49 C48 C47 111.0(3) . .
C49 C48 H48A 109.4 . .
C47 C48 H48A 109.4 . .
C49 C48 H48B 109.4 . .
C47 C48 H48B 109.4 . .
H48A C48 H48B 108.0 . .
C44 C49 C48 109.2(3) . .
C44 C49 C56 113.5(3) . .
C48 C49 C56 109.6(3) . .
C44 C49 C50 106.4(3) . .
C48 C49 C50 109.1(3) . .
C56 C49 C50 108.9(3) . .
C51 C50 C49 109.7(3) . .
C51 C50 H50A 109.7 . .
C49 C50 H50A 109.7 . .
C51 C50 H50B 109.7 . .
C49 C50 H50B 109.7 . .
H50A C50 H50B 108.2 . .
C50 C51 C55 108.9(3) . .
C50 C51 C52 110.5(3) . .
C55 C51 C52 108.7(3) . .
C50 C51 C45 111.4(3) . .
C55 C51 C45 107.0(3) . .
C52 C51 C45 110.2(3) . .
C51 C52 C47 110.1(3) . .
C51 C52 H52A 109.6 . .
C47 C52 H52A 109.6 . .
C51 C52 H52B 109.6 . .
C47 C52 H52B 109.6 . .
H52A C52 H52B 108.1 . .
C47 C53 C54 109.4(3) . .
C47 C53 H53A 109.8 . .
C54 C53 H53A 109.8 . .
C47 C53 H53B 109.8 . .
C54 C53 H53B 109.8 . .
H53A C53 H53B 108.2 . .
C46 C54 C55 111.9(3) . .
C46 C54 C56 111.5(3) . .
C55 C54 C56 108.8(3) . .
C46 C54 C53 105.6(3) . .
C55 C54 C53 109.3(3) . .
C56 C54 C53 109.7(3) . .
C51 C55 C54 109.9(3) . .
C51 C55 H55A 109.7 . .
C54 C55 H55A 109.7 . .
C51 C55 H55B 109.7 . .
C54 C55 H55B 109.7 . .
H55A C55 H55B 108.2 . .
C49 C56 C54 109.7(3) . .
C49 C56 H56A 109.7 . .
C54 C56 H56A 109.7 . .
C49 C56 H56B 109.7 . .
C54 C56 H56B 109.7 . .
H56A C56 H56B 108.2 . .
Cu2 O1W H5W 100.9 . .
Cu2 O1W H6W 103.0 . .
H5W O1W H6W 108.4 . .
H7W O2W H8W 108.6 . .
H9W O3W H10W 108.6 . .
H11W O4W H12W 108.5 . .
H13W O5W H14W 108.6 . .
H15W O6W H16W 101.4 . .

loop_
_geom_bond_atom_site_label_1
_geom_bond_atom_site_label_2
_geom_bond_distance
_geom_bond_site_symmetry_2
Cu1 O1 1.958(2) .
Cu1 O3 1.988(3) .
Cu1 N4 1.989(3) 1_455
Cu1 O2 2.026(2) .
Cu1 N1 2.334(3) .
Cu1 Cu3 3.0089(7) .
Cu2 O15 1.923(3) 1_565
Cu2 O7 1.939(2) 1_655
Cu2 O1 1.955(2) .
Cu2 N2 1.988(3) .
Cu2 O1W 2.279(3) .
Cu3 O11 1.950(3) .
Cu3 O2 1.970(2) .
Cu3 O1 1.996(2) .
Cu3 N10 2.006(3) 1_655
Cu3 N7 2.271(3) .
Cu4 O5 1.905(2) 1_545
Cu4 N8 1.981(3) .
Cu4 O2 1.984(2) .
Cu4 O14 1.985(3) 1_455
O1 H1W 0.9800 .
O2 H2W 0.9800 .
O3 C29 1.282(4) .
O4 C29 1.241(5) .
O5 C30 1.276(4) .
O5 Cu4 1.905(2) 1_565
O6 C30 1.234(5) .
O7 C31 1.260(4) .
O7 Cu2 1.939(2) 1_455
O8 C31 1.249(4) .
O9 C32 1.304(5) .
O9 H3W 0.8200 .
O10 C32 1.188(5) .
O11 C43 1.286(4) .
O12 C43 1.229(4) .
O13 C44 1.237(5) .
O14 C44 1.280(4) .
O14 Cu4 1.985(3) 1_655
O15 C45 1.272(4) .
O15 Cu2 1.923(3) 1_545
O16 C45 1.239(4) .
O17 C46 1.326(5) .
O17 H4W 0.8200 .
O18 C46 1.200(5) .
N1 C1 1.297(5) .
N1 N2 1.382(4) .
N2 C2 1.305(5) .
N3 C2 1.351(5) .
N3 C1 1.363(4) .
N3 C5 1.488(5) .
N4 C3 1.300(4) .
N4 N5 1.370(4) .
N4 Cu1 1.989(3) 1_655
N5 C4 1.293(5) .
N6 C3 1.342(5) .
N6 C4 1.358(5) .
N6 C7 1.494(4) .
N7 C15 1.299(5) .
N7 N8 1.378(4) .
N8 C16 1.295(5) .
N9 C16 1.342(5) .
N9 C15 1.358(5) .
N9 C19 1.484(4) .
N10 C17 1.316(5) .
N10 N11 1.376(4) .
N10 Cu3 2.006(3) 1_455
N11 C18 1.301(5) .
N12 C17 1.342(5) .
N12 C18 1.363(5) .
N12 C21 1.498(4) .
C1 H1 0.9300 .
C2 H2 0.9300 .
C3 H3 0.9300 .
C4 H4 0.9300 .
C5 C10 1.516(6) .
C5 C11 1.522(6) .
C5 C6 1.535(5) .
C6 C7 1.519(5) .
C6 H6A 0.9700 .
C6 H6B 0.9700 .
C7 C8 1.517(5) .
C7 C13 1.523(6) .
C8 C9 1.545(5) .
C8 H8A 0.9700 .
C8 H8B 0.9700 .
C9 C14 1.529(7) .
C9 C10 1.533(5) .
C9 H9 0.9800 .
C10 H10A 0.9700 .
C10 H10B 0.9700 .
C11 C12 1.527(6) .
C11 H11A 0.9700 .
C11 H11B 0.9700 .
C12 C14 1.518(7) .
C12 C13 1.552(5) .
C12 H12 0.9800 .
C13 H13A 0.9700 .
C13 H13B 0.9700 .
C14 H14A 0.9700 .
C14 H14B 0.9700 .
C15 H15 0.9300 .
C16 H16 0.9300 .
C17 H17 0.9300 .
C18 H18 0.9300 .
C19 C27 1.521(6) .
C19 C20 1.538(5) .
C19 C24 1.544(5) .
C20 C21 1.521(5) .
C20 H20A 0.9700 .
C20 H20B 0.9700 .
C21 C25 1.526(6) .
C21 C22 1.527(6) .
C22 C23 1.528(5) .
C22 H22A 0.9700 .
C22 H22B 0.9700 .
C23 C24 1.520(5) .
C23 C28 1.521(6) .
C23 H23 0.9800 .
C24 H24A 0.9700 .
C24 H24B 0.9700 .
C25 C26 1.543(5) .
C25 H25A 0.9700 .
C25 H25B 0.9700 .
C26 C28 1.536(6) .
C26 C27 1.546(5) .
C26 H26 0.9800 .
C27 H27A 0.9700 .
C27 H27B 0.9700 .
C28 H28A 0.9700 .
C28 H28B 0.9700 .
C29 C33 1.526(5) .
C30 C35 1.546(5) .
C31 C37 1.528(5) .
C32 C40 1.513(5) .
C33 C38 1.536(5) .
C33 C39 1.537(5) .
C33 C34 1.546(5) .
C34 C35 1.525(5) .
C34 H34A 0.9700 .
C34 H34B 0.9700 .
C35 C41 1.525(5) .
C35 C36 1.539(5) .
C36 C37 1.531(5) .
C36 H36A 0.9700 .
C36 H36B 0.9700 .
C37 C42 1.532(5) .
C37 C38 1.541(5) .
C38 H38A 0.9700 .
C38 H38B 0.9700 .
C39 C40 1.543(5) .
C39 H39A 0.9700 .
C39 H39B 0.9700 .
C40 C41 1.540(5) .
C40 C42 1.550(5) .
C41 H41A 0.9700 .
C41 H41B 0.9700 .
C42 H42A 0.9700 .
C42 H42B 0.9700 .
C43 C47 1.537(5) .
C44 C49 1.523(5) .
C45 C51 1.540(5) .
C46 C54 1.506(5) .
C47 C53 1.530(5) .
C47 C48 1.536(5) .
C47 C52 1.540(5) .
C48 C49 1.524(5) .
C48 H48A 0.9700 .
C48 H48B 0.9700 .
C49 C56 1.527(5) .
C49 C50 1.545(5) .
C50 C51 1.525(5) .
C50 H50A 0.9700 .
C50 H50B 0.9700 .
C51 C55 1.533(5) .
C51 C52 1.534(5) .
C52 H52A 0.9700 .
C52 H52B 0.9700 .
C53 C54 1.553(5) .
C53 H53A 0.9700 .
C53 H53B 0.9700 .
C54 C55 1.538(5) .
C54 C56 1.538(5) .
C55 H55A 0.9700 .
C55 H55B 0.9700 .
C56 H56A 0.9700 .
C56 H56B 0.9700 .
O1W H5W 0.8502 .
O1W H6W 0.8500 .
O2W H7W 0.8498 .
O2W H8W 0.8499 .
O3W H9W 0.8495 .
O3W H10W 0.8498 .
O4W H11W 0.8499 .
O4W H12W 0.8501 .
O5W H13W 0.8500 .
O5W H14W 0.8499 .
O6W H15W 0.8824 .
O6W H16W 0.9051 .

loop_
_geom_torsion_atom_site_label_1
_geom_torsion_atom_site_label_2
_geom_torsion_atom_site_label_3
_geom_torsion_atom_site_label_4
_geom_torsion
_geom_torsion_site_symmetry_1
_geom_torsion_site_symmetry_4
O1 Cu1 Cu3 O11 149.37(15) . .
O3 Cu1 Cu3 O11 169.65(14) . .
N4 Cu1 Cu3 O11 -28.43(17) 1_455 .
O2 Cu1 Cu3 O11 -34.74(14) . .
N1 Cu1 Cu3 O11 59.45(13) . .
O1 Cu1 Cu3 O2 -175.88(14) . .
O3 Cu1 Cu3 O2 -155.61(14) . .
N4 Cu1 Cu3 O2 6.32(17) 1_455 .
N1 Cu1 Cu3 O2 94.19(13) . .
O3 Cu1 Cu3 O1 20.27(14) . .
N4 Cu1 Cu3 O1 -177.80(17) 1_455 .
O2 Cu1 Cu3 O1 175.88(14) . .
N1 Cu1 Cu3 O1 -89.93(13) . .
O1 Cu1 Cu3 N10 4.39(18) . 1_655
O3 Cu1 Cu3 N10 24.66(18) . 1_655
N4 Cu1 Cu3 N10 -173.41(19) 1_455 1_655
O2 Cu1 Cu3 N10 -179.73(17) . 1_655
N1 Cu1 Cu3 N10 -85.54(16) . 1_655
O1 Cu1 Cu3 N7 -92.84(14) . .
O3 Cu1 Cu3 N7 -72.56(13) . .
N4 Cu1 Cu3 N7 89.36(16) 1_455 .
O2 Cu1 Cu3 N7 83.05(13) . .
N1 Cu1 Cu3 N7 177.24(11) . .
O15 Cu2 O1 Cu1 -142.80(15) 1_565 .
O7 Cu2 O1 Cu1 118.2(4) 1_655 .
N2 Cu2 O1 Cu1 44.43(15) . .
O1W Cu2 O1 Cu1 -52.56(16) . .
O15 Cu2 O1 Cu3 104.55(14) 1_565 .
O7 Cu2 O1 Cu3 5.6(4) 1_655 .
N2 Cu2 O1 Cu3 -68.22(14) . .
O1W Cu2 O1 Cu3 -165.21(14) . .
O3 Cu1 O1 Cu2 76.30(14) . .
O2 Cu1 O1 Cu2 -121.67(14) . .
N1 Cu1 O1 Cu2 -33.39(14) . .
Cu3 Cu1 O1 Cu2 -118.97(17) . .
O3 Cu1 O1 Cu3 -164.74(11) . .
O2 Cu1 O1 Cu3 -2.70(9) . .
N1 Cu1 O1 Cu3 85.58(12) . .
O11 Cu3 O1 Cu2 49.8(3) . .
O2 Cu3 O1 Cu2 126.64(13) . .
N10 Cu3 O1 Cu2 -53.09(14) 1_655 .
N7 Cu3 O1 Cu2 -149.02(13) . .
Cu1 Cu3 O1 Cu2 123.87(16) . .
O11 Cu3 O1 Cu1 -74.1(3) . .
O2 Cu3 O1 Cu1 2.77(9) . .
N10 Cu3 O1 Cu1 -176.96(12) 1_655 .
N7 Cu3 O1 Cu1 87.11(11) . .
O11 Cu3 O2 Cu4 -74.29(13) . .
O1 Cu3 O2 Cu4 129.49(13) . .
N7 Cu3 O2 Cu4 37.71(14) . .
Cu1 Cu3 O2 Cu4 132.16(16) . .
O11 Cu3 O2 Cu1 153.56(11) . .
O1 Cu3 O2 Cu1 -2.67(9) . .
N7 Cu3 O2 Cu1 -94.45(12) . .
O5 Cu4 O2 Cu3 135.84(13) 1_545 .
N8 Cu4 O2 Cu3 -45.27(14) . .
O14 Cu4 O2 Cu3 -128.0(5) 1_455 .
O5 Cu4 O2 Cu1 -105.57(15) 1_545 .
N8 Cu4 O2 Cu1 73.32(15) . .
O14 Cu4 O2 Cu1 -9.4(7) 1_455 .
O1 Cu1 O2 Cu3 2.73(9) . .
O3 Cu1 O2 Cu3 71.6(3) . .
N4 Cu1 O2 Cu3 -175.58(12) 1_455 .
N1 Cu1 O2 Cu3 -82.39(11) . .
O1 Cu1 O2 Cu4 -123.72(15) . .
O3 Cu1 O2 Cu4 -54.8(4) . .
N4 Cu1 O2 Cu4 57.97(16) 1_455 .
N1 Cu1 O2 Cu4 151.16(15) . .
Cu3 Cu1 O2 Cu4 -126.45(18) . .
O1 Cu1 O3 C29 91.2(2) . .
N4 Cu1 O3 C29 -89.4(2) 1_455 .
O2 Cu1 O3 C29 23.9(4) . .
N1 Cu1 O3 C29 176.2(2) . .
Cu3 Cu1 O3 C29 78.1(2) . .
O2 Cu3 O11 C43 -43.6(3) . .
O1 Cu3 O11 C43 31.0(4) . .
N10 Cu3 O11 C43 135.4(3) 1_655 .
N7 Cu3 O11 C43 -128.6(3) . .
Cu1 Cu3 O11 C43 -21.3(3) . .
O1 Cu1 N1 C1 -144.4(4) . .
O3 Cu1 N1 C1 125.9(4) . .
N4 Cu1 N1 C1 32.4(4) 1_455 .
O2 Cu1 N1 C1 -62.9(4) . .
Cu3 Cu1 N1 C1 -103.3(4) . .
O1 Cu1 N1 N2 4.3(2) . .
O3 Cu1 N1 N2 -85.3(3) . .
N4 Cu1 N1 N2 -178.8(3) 1_455 .
O2 Cu1 N1 N2 85.8(2) . .
Cu3 Cu1 N1 N2 45.5(2) . .
C1 N1 N2 C2 0.1(5) . .
Cu1 N1 N2 C2 -158.5(3) . .
C1 N1 N2 Cu2 -175.4(3) . .
Cu1 N1 N2 Cu2 26.0(3) . .
O7 Cu2 N2 C2 -21.2(4) 1_655 .
O1 Cu2 N2 C2 143.6(4) . .
O1W Cu2 N2 C2 -119.7(4) . .
O7 Cu2 N2 N1 153.1(3) 1_655 .
O1 Cu2 N2 N1 -42.1(3) . .
O1W Cu2 N2 N1 54.6(3) . .
C3 N4 N5 C4 -0.1(5) . .
Cu1 N4 N5 C4 179.0(3) 1_655 .
O11 Cu3 N7 C15 -133.2(4) . .
O2 Cu3 N7 C15 136.7(4) . .
O1 Cu3 N7 C15 55.1(4) . .
N10 Cu3 N7 C15 -41.5(4) 1_655 .
Cu1 Cu3 N7 C15 95.0(4) . .
O11 Cu3 N7 N8 76.8(3) . .
O2 Cu3 N7 N8 -13.3(3) . .
O1 Cu3 N7 N8 -94.9(3) . .
N10 Cu3 N7 N8 168.4(3) 1_655 .
Cu1 Cu3 N7 N8 -55.0(3) . .
C15 N7 N8 C16 -0.1(5) . .
Cu3 N7 N8 C16 158.8(3) . .
C15 N7 N8 Cu4 -174.5(3) . .
Cu3 N7 N8 Cu4 -15.7(4) . .
O2 Cu4 N8 C16 -137.3(4) . .
O14 Cu4 N8 C16 32.5(4) 1_455 .
O2 Cu4 N8 N7 35.6(3) . .
O14 Cu4 N8 N7 -154.6(3) 1_455 .
C17 N10 N11 C18 0.5(5) . .
Cu3 N10 N11 C18 -173.8(3) 1_455 .
N2 N1 C1 N3 0.4(5) . .
Cu1 N1 C1 N3 149.7(3) . .
C2 N3 C1 N1 -0.7(5) . .
C5 N3 C1 N1 178.0(4) . .
N1 N2 C2 N3 -0.6(5) . .
Cu2 N2 C2 N3 174.2(3) . .
C1 N3 C2 N2 0.8(5) . .
C5 N3 C2 N2 -177.9(4) . .
N5 N4 C3 N6 1.0(5) . .
Cu1 N4 C3 N6 -178.0(3) 1_655 .
C4 N6 C3 N4 -1.4(5) . .
C7 N6 C3 N4 -179.8(4) . .
N4 N5 C4 N6 -0.9(5) . .
C3 N6 C4 N5 1.4(5) . .
C7 N6 C4 N5 179.8(4) . .
C2 N3 C5 C10 117.4(5) . .
C1 N3 C5 C10 -61.0(5) . .
C2 N3 C5 C11 -120.8(4) . .
C1 N3 C5 C11 60.8(5) . .
C2 N3 C5 C6 -2.1(6) . .
C1 N3 C5 C6 179.6(4) . .
N3 C5 C6 C7 179.7(3) . .
C10 C5 C6 C7 60.4(4) . .
C11 C5 C6 C7 -61.0(4) . .
C3 N6 C7 C8 -132.8(4) . .
C4 N6 C7 C8 49.2(5) . .
C3 N6 C7 C6 -12.9(5) . .
C4 N6 C7 C6 169.2(4) . .
C3 N6 C7 C13 106.4(5) . .
C4 N6 C7 C13 -71.6(5) . .
C5 C6 C7 N6 -179.5(3) . .
C5 C6 C7 C8 -59.8(4) . .
C5 C6 C7 C13 61.2(4) . .
N6 C7 C8 C9 178.5(3) . .
C6 C7 C8 C9 59.5(4) . .
C13 C7 C8 C9 -61.1(4) . .
C7 C8 C9 C14 60.1(4) . .
C7 C8 C9 C10 -59.5(5) . .
N3 C5 C10 C9 -179.1(3) . .
C11 C5 C10 C9 59.7(4) . .
C6 C5 C10 C9 -60.6(4) . .
C14 C9 C10 C5 -59.2(4) . .
C8 C9 C10 C5 60.1(5) . .
N3 C5 C11 C12 179.4(3) . .
C10 C5 C11 C12 -59.6(4) . .
C6 C5 C11 C12 61.1(4) . .
C5 C11 C12 C14 59.3(5) . .
C5 C11 C12 C13 -61.5(5) . .
N6 C7 C13 C12 -179.4(3) . .
C8 C7 C13 C12 60.2(4) . .
C6 C7 C13 C12 -60.8(4) . .
C14 C12 C13 C7 -59.7(5) . .
C11 C12 C13 C7 61.0(5) . .
C11 C12 C14 C9 -60.1(5) . .
C13 C12 C14 C9 60.1(5) . .
C10 C9 C14 C12 59.8(4) . .
C8 C9 C14 C12 -59.7(4) . .
N8 N7 C15 N9 0.1(5) . .
Cu3 N7 C15 N9 -151.3(3) . .
C16 N9 C15 N7 -0.1(5) . .
C19 N9 C15 N7 179.7(4) . .
N7 N8 C16 N9 0.0(5) . .
Cu4 N8 C16 N9 173.6(3) . .
C15 N9 C16 N8 0.1(5) . .
C19 N9 C16 N8 -179.8(4) . .
N11 N10 C17 N12 -1.6(5) . .
Cu3 N10 C17 N12 171.8(3) 1_455 .
C18 N12 C17 N10 1.9(5) . .
C21 N12 C17 N10 -178.6(4) . .
N10 N11 C18 N12 0.7(5) . .
C17 N12 C18 N11 -1.6(5) . .
C21 N12 C18 N11 178.9(4) . .
C16 N9 C19 C27 -99.9(5) . .
C15 N9 C19 C27 80.3(5) . .
C16 N9 C19 C20 20.0(6) . .
C15 N9 C19 C20 -159.7(4) . .
C16 N9 C19 C24 139.1(4) . .
C15 N9 C19 C24 -40.7(6) . .
N9 C19 C20 C21 179.5(3) . .
C27 C19 C20 C21 -60.6(4) . .
C24 C19 C20 C21 60.0(4) . .
C17 N12 C21 C20 10.6(6) . .
C18 N12 C21 C20 -170.1(4) . .
C17 N12 C21 C25 129.2(5) . .
C18 N12 C21 C25 -51.4(5) . .
C17 N12 C21 C22 -109.4(5) . .
C18 N12 C21 C22 69.9(5) . .
C19 C20 C21 N12 179.0(3) . .
C19 C20 C21 C25 60.7(4) . .
C19 C20 C21 C22 -61.0(4) . .
N12 C21 C22 C23 180.0(3) . .
C20 C21 C22 C23 60.6(4) . .
C25 C21 C22 C23 -60.1(4) . .
C21 C22 C23 C24 -60.4(5) . .
C21 C22 C23 C28 59.7(4) . .
C28 C23 C24 C19 -60.7(4) . .
C22 C23 C24 C19 59.8(5) . .
N9 C19 C24 C23 -177.5(3) . .
C27 C19 C24 C23 61.5(4) . .
C20 C19 C24 C23 -59.2(4) . .
N12 C21 C25 C26 -179.8(3) . .
C20 C21 C25 C26 -61.4(4) . .
C22 C21 C25 C26 59.5(4) . .
C21 C25 C26 C28 -57.9(4) . .
C21 C25 C26 C27 60.7(5) . .
N9 C19 C27 C26 178.9(3) . .
C20 C19 C27 C26 60.1(4) . .
C24 C19 C27 C26 -60.1(4) . .
C28 C26 C27 C19 58.7(4) . .
C25 C26 C27 C19 -59.9(5) . .
C24 C23 C28 C26 60.7(4) . .
C22 C23 C28 C26 -60.3(4) . .
C25 C26 C28 C23 58.9(4) . .
C27 C26 C28 C23 -59.4(4) . .
Cu1 O3 C29 O4 2.2(4) . .
Cu1 O3 C29 C33 -178.9(2) . .
Cu4 O5 C30 O6 3.6(6) 1_565 .
Cu4 O5 C30 C35 -175.1(2) 1_565 .
Cu2 O7 C31 O8 7.3(6) 1_455 .
Cu2 O7 C31 C37 -170.7(2) 1_455 .
O4 C29 C33 C38 54.2(4) . .
O3 C29 C33 C38 -124.8(3) . .
O4 C29 C33 C39 175.3(3) . .
O3 C29 C33 C39 -3.7(5) . .
O4 C29 C33 C34 -64.0(4) . .
O3 C29 C33 C34 117.0(4) . .
C29 C33 C34 C35 178.8(3) . .
C38 C33 C34 C35 60.0(4) . .
C39 C33 C34 C35 -58.9(4) . .
C33 C34 C35 C41 59.4(4) . .
C33 C34 C35 C36 -60.7(4) . .
C33 C34 C35 C30 -178.5(3) . .
O6 C30 C35 C41 130.6(4) . .
O5 C30 C35 C41 -50.6(4) . .
O6 C30 C35 C34 7.9(5) . .
O5 C30 C35 C34 -173.3(3) . .
O6 C30 C35 C36 -111.6(4) . .
O5 C30 C35 C36 67.2(4) . .
C41 C35 C36 C37 -60.8(4) . .
C34 C35 C36 C37 60.0(4) . .
C30 C35 C36 C37 -178.8(3) . .
O8 C31 C37 C36 -111.7(4) . .
O7 C31 C37 C36 66.4(4) . .
O8 C31 C37 C42 8.7(5) . .
O7 C31 C37 C42 -173.2(3) . .
O8 C31 C37 C38 130.6(4) . .
O7 C31 C37 C38 -51.3(4) . .
C35 C36 C37 C31 -176.3(3) . .
C35 C36 C37 C42 59.8(4) . .
C35 C36 C37 C38 -58.3(4) . .
C29 C33 C38 C37 -178.2(3) . .
C39 C33 C38 C37 59.4(4) . .
C34 C33 C38 C37 -59.3(4) . .
C31 C37 C38 C33 175.1(3) . .
C36 C37 C38 C33 58.7(4) . .
C42 C37 C38 C33 -59.5(4) . .
C29 C33 C39 C40 -179.5(3) . .
C38 C33 C39 C40 -58.6(4) . .
C34 C33 C39 C40 59.7(4) . .
O10 C32 C40 C41 11.2(6) . .
O9 C32 C40 C41 -167.5(3) . .
O10 C32 C40 C39 132.4(5) . .
O9 C32 C40 C39 -46.4(4) . .
O10 C32 C40 C42 -107.7(5) . .
O9 C32 C40 C42 73.5(4) . .
C33 C39 C40 C32 177.7(3) . .
C33 C39 C40 C41 -60.4(4) . .
C33 C39 C40 C42 59.1(4) . .
C34 C35 C41 C40 -59.8(4) . .
C36 C35 C41 C40 60.4(4) . .
C30 C35 C41 C40 176.6(3) . .
C32 C40 C41 C35 -177.5(3) . .
C39 C40 C41 C35 59.9(4) . .
C42 C40 C41 C35 -59.8(4) . .
C31 C37 C42 C40 -178.1(3) . .
C36 C37 C42 C40 -58.9(4) . .
C38 C37 C42 C40 59.4(4) . .
C32 C40 C42 C37 178.8(3) . .
C41 C40 C42 C37 59.3(4) . .
C39 C40 C42 C37 -60.1(4) . .
Cu3 O11 C43 O12 8.7(5) . .
Cu3 O11 C43 C47 -167.9(2) . .
Cu4 O14 C44 O13 0.1(4) 1_655 .
Cu4 O14 C44 C49 -179.4(2) 1_655 .
Cu2 O15 C45 O16 -11.4(6) 1_545 .
Cu2 O15 C45 C51 170.1(2) 1_545 .
O12 C43 C47 C53 153.5(4) . .
O11 C43 C47 C53 -29.7(4) . .
O12 C43 C47 C48 -88.6(4) . .
O11 C43 C47 C48 88.2(4) . .
O12 C43 C47 C52 30.0(5) . .
O11 C43 C47 C52 -153.2(3) . .
C53 C47 C48 C49 -59.6(4) . .
C43 C47 C48 C49 -179.6(3) . .
C52 C47 C48 C49 59.2(4) . .
O13 C44 C49 C48 23.4(5) . .
O14 C44 C49 C48 -157.1(3) . .
O13 C44 C49 C56 146.0(4) . .
O14 C44 C49 C56 -34.5(5) . .
O13 C44 C49 C50 -94.3(4) . .
O14 C44 C49 C50 85.2(4) . .
C47 C48 C49 C44 -175.6(3) . .
C47 C48 C49 C56 59.5(4) . .
C47 C48 C49 C50 -59.7(4) . .
C44 C49 C50 C51 176.7(3) . .
C48 C49 C50 C51 59.0(4) . .
C56 C49 C50 C51 -60.7(4) . .
C49 C50 C51 C55 60.5(4) . .
C49 C50 C51 C52 -58.9(4) . .
C49 C50 C51 C45 178.2(3) . .
O16 C45 C51 C50 176.3(4) . .
O15 C45 C51 C50 -5.1(5) . .
O16 C45 C51 C55 -64.8(4) . .
O15 C45 C51 C55 113.8(4) . .
O16 C45 C51 C52 53.3(5) . .
O15 C45 C51 C52 -128.2(4) . .
C50 C51 C52 C47 58.7(4) . .
C55 C51 C52 C47 -60.8(4) . .
C45 C51 C52 C47 -177.8(3) . .
C53 C47 C52 C51 61.1(4) . .
C48 C47 C52 C51 -57.8(4) . .
C43 C47 C52 C51 -173.7(3) . .
C48 C47 C53 C54 59.0(4) . .
C43 C47 C53 C54 174.2(3) . .
C52 C47 C53 C54 -59.9(4) . .
O18 C46 C54 C55 -150.5(4) . .
O17 C46 C54 C55 35.0(4) . .
O18 C46 C54 C56 -28.3(6) . .
O17 C46 C54 C56 157.2(3) . .
O18 C46 C54 C53 90.7(5) . .
O17 C46 C54 C53 -83.8(4) . .
C47 C53 C54 C46 -179.9(3) . .
C47 C53 C54 C55 59.6(4) . .
C47 C53 C54 C56 -59.6(4) . .
C50 C51 C55 C54 -60.5(4) . .
C52 C51 C55 C54 60.0(4) . .
C45 C51 C55 C54 179.0(3) . .
C46 C54 C55 C51 -176.2(3) . .
C56 C54 C55 C51 60.1(4) . .
C53 C54 C55 C51 -59.6(4) . .
C44 C49 C56 C54 178.6(3) . .
C48 C49 C56 C54 -59.0(4) . .
C50 C49 C56 C54 60.3(4) . .
C46 C54 C56 C49 175.9(3) . .
C55 C54 C56 C49 -60.2(4) . .
C53 C54 C56 C49 59.4(4) . .
